data_7709475
loop_
_publ_author_name
'Cui, Xiaoxiao'
'Hao, Xiujia'
'Guo, Fang'

_publ_section_title
;
 Stepwise synthesis and catalysis in C-S cross-coupling of
 pyridine-functionalized N-heterocyclic carbene nickel (II) complexes by
 mechanochemistry
;
_journal_name_full 'Dalton Transactions'
_journal_paper_doi 10.1039/D1DT03651C
_journal_year 2022
_chemical_formula_moiety '2(Br), C27 H22 N6 Ni, 2(H2 O)'
_chemical_formula_sum 'C27 H26 Br2 N6 Ni O2'
_chemical_formula_weight 685.07
_space_group_crystal_system triclinic
_space_group_IT_number 2
_space_group_name_Hall '-P 1'
_space_group_name_H-M_alt 'P -1'
_atom_sites_solution_hydrogens mixed
_audit_creation_date 2021-08-26
_audit_creation_method
;
Olex2 1.2-beta
(compiled 2018.05.29 svn.r3508 for OlexSys, GUI svn.r5506)
;
_audit_update_record
;
2021-08-26 deposited with the CCDC.	2022-02-11 downloaded from the CCDC.
;
_cell_angle_alpha 91.319(4)
_cell_angle_beta 95.998(4)
_cell_angle_gamma 102.033(4)
_cell_formula_units_Z 2
_cell_length_a 8.0554(8)
_cell_length_b 11.9275(12)
_cell_length_c 14.1463(13)
_cell_measurement_reflns_used 9952
_cell_measurement_temperature 273.15
_cell_measurement_theta_max 28.365
_cell_measurement_theta_min 2.833
_cell_volume 1320.6(2)
_computing_cell_refinement 'SAINT v8.37A (Bruker, 2015)'
_computing_data_reduction 'SAINT v8.37A (Bruker, 2015)'
_computing_molecular_graphics 'Olex2 (Dolomanov et al., 2009)'
_computing_publication_material 'Olex2 (Dolomanov et al., 2009)'
_computing_structure_refinement 'ShelXL (Sheldrick, 2015)'
_diffrn_ambient_temperature 273.15
_diffrn_measured_fraction_theta_full 0.997
_diffrn_measured_fraction_theta_max 0.857
_diffrn_measurement_device_type 'CCD area detector'
_diffrn_radiation_type MoK\a
_diffrn_radiation_wavelength 0.71073
_diffrn_reflns_av_R_equivalents 0.0401
_diffrn_reflns_av_unetI/netI 0.0433
_diffrn_reflns_Laue_measured_fraction_full 0.997
_diffrn_reflns_Laue_measured_fraction_max 0.857
_diffrn_reflns_limit_h_max 10
_diffrn_reflns_limit_h_min -10
_diffrn_reflns_limit_k_max 15
_diffrn_reflns_limit_k_min -15
_diffrn_reflns_limit_l_max 18
_diffrn_reflns_limit_l_min -18
_diffrn_reflns_number 21263
_diffrn_reflns_point_group_measured_fraction_full 0.997
_diffrn_reflns_point_group_measured_fraction_max 0.857
_diffrn_reflns_theta_full 25.242
_diffrn_reflns_theta_max 28.390
_diffrn_reflns_theta_min 2.833
_exptl_absorpt_coefficient_mu 3.798
_exptl_absorpt_correction_T_max 0.738
_exptl_absorpt_correction_T_min 0.612
_exptl_absorpt_correction_type multi-scan
_exptl_crystal_colour 'clear yellow'
_exptl_crystal_colour_lustre clear
_exptl_crystal_colour_primary yellow
_exptl_crystal_density_diffrn 1.723
_exptl_crystal_description block
_exptl_crystal_F_000 688
_exptl_crystal_size_max 0.14
_exptl_crystal_size_mid 0.11
_exptl_crystal_size_min 0.08
_refine_diff_density_max 1.116
_refine_diff_density_min -0.666
_refine_diff_density_rms 0.122
_refine_ls_extinction_method none
_refine_ls_goodness_of_fit_ref 1.192
_refine_ls_hydrogen_treatment mixed
_refine_ls_matrix_type full
_refine_ls_number_parameters 358
_refine_ls_number_reflns 6153
_refine_ls_number_restraints 0
_refine_ls_restrained_S_all 1.192
_refine_ls_R_factor_all 0.0835
_refine_ls_R_factor_gt 0.0653
_refine_ls_shift/su_max 0.000
_refine_ls_shift/su_mean 0.000
_refine_ls_structure_factor_coef Fsqd
_refine_ls_weighting_details 'w=1/[\s^2^(Fo^2^)+(0.0253P)^2^+10.7126P] where P=(Fo^2^+2Fc^2^)/3'
_refine_ls_weighting_scheme calc
_refine_ls_wR_factor_gt 0.1627
_refine_ls_wR_factor_ref 0.1692
_reflns_Friedel_coverage 0.000
_reflns_number_gt 4881
_reflns_number_total 6153
_reflns_threshold_expression 'I > 2\s(I)'
_cod_data_source_file d1dt03651c2.cif
_cod_data_source_block 2020_12_18_gf_cxx_1a_0m
_cod_database_code 7709475
_shelx_shelxl_version_number 2014/7
_shelx_space_group_comment
;
The symmetry employed for this shelxl refinement is uniquely defined
by the following loop, which should always be used as a source of
symmetry information in preference to the above space-group names.
They are only intended as comments.
;
_shelx_estimated_absorpt_t_max 0.751
_shelx_estimated_absorpt_t_min 0.618
_olex2_refinement_description
;
1. Twinned data refinement
 Scales: 0.9902(6)
 0.0098(6)
2. Fixed Uiso
 At 1.2 times of:
  All C(H) groups, All C(H,H) groups
 At 1.5 times of:
  All O(H,H) groups
3.a Free rotating group:
 O2(H2A,H2B), O1(H1A,H1B)
3.b Secondary CH2 refined with riding coordinates:
 C6(H6A,H6B), C14(H14A,H14B)
3.c Aromatic/amide H refined with riding coordinates:
 C1(H1), C4(H4), C2(H2), C24(H24), C3(H3), C9(H9), C26(H26), C27(H27),
 C12(H12), C20(H20), C10(H10), C17(H17), C25(H25), C11(H11), C19(H19), C18(H18)
;
_olex2_submission_special_instructions 'No special instructions were received'

loop_
_space_group_symop_operation_xyz
'x, y, z'
'-x, -y, -z'

loop_
_atom_site_label
_atom_site_type_symbol
_atom_site_fract_x
_atom_site_fract_y
_atom_site_fract_z
_atom_site_U_iso_or_equiv
_atom_site_adp_type
_atom_site_occupancy
_atom_site_site_symmetry_order
_atom_site_calc_flag
_atom_site_refinement_flags_posn
_atom_site_refinement_flags_adp
_atom_site_refinement_flags_occupancy
_atom_site_disorder_assembly
_atom_site_disorder_group
Br1 Br 0.19718(11) 0.31540(7) 0.74129(6) 0.0510(2) Uani 1 1 d . . . . .
Ni1 Ni 0.39199(10) 0.76639(6) 0.26058(5) 0.02625(19) Uani 1 1 d . . . . .
Br2 Br 1.01420(11) 0.73847(8) 0.79478(6) 0.0566(2) Uani 1 1 d . . . . .
N1 N 0.3145(6) 0.6495(4) 0.1568(3) 0.0249(10) Uani 1 1 d . . . . .
N6 N 0.3372(7) 0.6538(4) 0.3577(3) 0.0292(11) Uani 1 1 d . . . . .
N2 N 0.2588(7) 0.8675(4) 0.0985(4) 0.0290(11) Uani 1 1 d . . . . .
N4 N 0.5924(7) 0.9889(4) 0.3377(4) 0.0289(11) Uani 1 1 d . . . . .
N5 N 0.5898(7) 0.8539(4) 0.4362(4) 0.0292(11) Uani 1 1 d . . . . .
N3 N 0.4530(7) 0.9942(4) 0.1804(4) 0.0314(11) Uani 1 1 d . . . . .
O2 O 0.6154(9) 0.7319(6) 0.7046(4) 0.0663(18) Uani 1 1 d . . . . .
H2A H 0.7133 0.7299 0.7325 0.100 Uiso 1 1 d G . . . .
H2B H 0.5387 0.7002 0.7382 0.100 Uiso 1 1 d G . . . .
C1 C 0.3855(8) 0.5565(5) 0.1626(4) 0.0276(12) Uani 1 1 d . . . . .
H1 H 0.4544 0.5481 0.2178 0.033 Uiso 1 1 calc R . . . .
C4 C 0.1889(8) 0.5813(5) -0.0004(4) 0.0301(13) Uani 1 1 d . . . . .
H4 H 0.1226 0.5923 -0.0559 0.036 Uiso 1 1 calc R . . . .
C2 C 0.3600(9) 0.4736(6) 0.0900(5) 0.0343(14) Uani 1 1 d . . . . .
H2 H 0.4085 0.4096 0.0970 0.041 Uiso 1 1 calc R . . . .
C5 C 0.2153(7) 0.6603(5) 0.0758(4) 0.0260(12) Uani 1 1 d . . . . .
C21 C 0.6984(8) 0.9508(5) 0.4820(4) 0.0302(13) Uani 1 1 d . . . . .
C15 C 0.5266(8) 0.8763(5) 0.3481(4) 0.0281(12) Uani 1 1 d . . . . .
C23 C 0.4211(8) 0.6560(5) 0.4465(4) 0.0286(12) Uani 1 1 d . . . . .
O1 O 0.3154(8) 0.5986(6) 0.7604(6) 0.0708(18) Uani 1 1 d . . . . .
H1A H 0.2393 0.6382 0.7626 0.106 Uiso 1 1 d G . . . .
H1B H 0.2691 0.5277 0.7600 0.106 Uiso 1 1 d G . . . .
C6 C 0.1322(8) 0.7605(5) 0.0727(5) 0.0336(14) Uani 1 1 d . . . . .
H6A H 0.0760 0.7646 0.0092 0.040 Uiso 1 1 calc R . . . .
H6B H 0.0460 0.7509 0.1166 0.040 Uiso 1 1 calc R . . . .
C16 C 0.6978(8) 1.0379(5) 0.4184(4) 0.0315(13) Uani 1 1 d . . . . .
C8 C 0.2708(8) 0.9685(5) 0.0487(4) 0.0309(13) Uani 1 1 d . . . . .
C13 C 0.3963(9) 1.0481(5) 0.1010(4) 0.0314(13) Uani 1 1 d . . . . .
C24 C 0.3608(9) 0.5810(6) 0.5140(4) 0.0345(14) Uani 1 1 d . . . . .
H24 H 0.4189 0.5872 0.5749 0.041 Uiso 1 1 calc R . . . .
C7 C 0.3723(8) 0.8828(5) 0.1776(4) 0.0288(13) Uani 1 1 d . . . . .
C3 C 0.2609(9) 0.4867(6) 0.0061(5) 0.0368(15) Uani 1 1 d . . . . .
H3 H 0.2438 0.4327 -0.0443 0.044 Uiso 1 1 calc R . . . .
C9 C 0.1879(9) 0.9928(6) -0.0368(5) 0.0355(14) Uani 1 1 d . . . . .
H9 H 0.1019 0.9386 -0.0714 0.043 Uiso 1 1 calc R . . . .
C26 C 0.1287(9) 0.4937(6) 0.4018(5) 0.0383(15) Uani 1 1 d . . . . .
H26 H 0.0298 0.4382 0.3845 0.046 Uiso 1 1 calc R . . . .
C27 C 0.1904(8) 0.5729(6) 0.3383(5) 0.0341(14) Uani 1 1 d . . . . .
H27 H 0.1284 0.5712 0.2788 0.041 Uiso 1 1 calc R . . . .
C12 C 0.4510(10) 1.1595(6) 0.0708(5) 0.0398(16) Uani 1 1 d . . . . .
H12 H 0.5364 1.2136 0.1059 0.048 Uiso 1 1 calc R . . . .
C20 C 0.7913(9) 0.9701(7) 0.5707(5) 0.0414(16) Uani 1 1 d . . . . .
H20 H 0.7892 0.9123 0.6138 0.050 Uiso 1 1 calc R . . . .
C22 C 0.5874(9) 0.7392(6) 0.4690(5) 0.0354(15) Uani 1 1 d . . . . .
C10 C 0.2407(10) 1.1025(6) -0.0676(5) 0.0427(17) Uani 1 1 d . . . . .
H10 H 0.1893 1.1229 -0.1248 0.051 Uiso 1 1 calc R . . . .
C17 C 0.7947(9) 1.1483(6) 0.4399(5) 0.0400(16) Uani 1 1 d . . . . .
H17 H 0.7965 1.2066 0.3973 0.048 Uiso 1 1 calc R . . . .
C25 C 0.2153(9) 0.4973(6) 0.4919(5) 0.0382(15) Uani 1 1 d . . . . .
H25 H 0.1764 0.4445 0.5363 0.046 Uiso 1 1 calc R . . . .
C11 C 0.3693(10) 1.1834(6) -0.0148(5) 0.0421(17) Uani 1 1 d . . . . .
H11 H 0.4012 1.2561 -0.0381 0.051 Uiso 1 1 calc R . . . .
C14 C 0.5843(10) 1.0531(6) 0.2519(5) 0.0441(18) Uani 1 1 d . . . . .
H14A H 0.5622 1.1278 0.2675 0.053 Uiso 1 1 calc R . . . .
H14B H 0.6938 1.0649 0.2267 0.053 Uiso 1 1 calc R . . . .
C19 C 0.8866(10) 1.0786(7) 0.5922(5) 0.050(2) Uani 1 1 d . . . . .
H19 H 0.9520 1.0940 0.6510 0.060 Uiso 1 1 calc R . . . .
C18 C 0.8893(10) 1.1659(6) 0.5296(6) 0.0466(18) Uani 1 1 d . . . . .
H18 H 0.9556 1.2383 0.5476 0.056 Uiso 1 1 calc R . . . .
H22A H 0.677(9) 0.708(6) 0.437(5) 0.028(17) Uiso 1 1 d . . . . .
H22B H 0.615(10) 0.749(7) 0.532(6) 0.05(2) Uiso 1 1 d . . . . .

loop_
_atom_site_aniso_label
_atom_site_aniso_U_11
_atom_site_aniso_U_22
_atom_site_aniso_U_33
_atom_site_aniso_U_23
_atom_site_aniso_U_13
_atom_site_aniso_U_12
Br1 0.0501(5) 0.0532(5) 0.0415(4) 0.0027(3) -0.0019(3) -0.0044(4)
Ni1 0.0333(4) 0.0211(4) 0.0223(3) 0.0017(3) -0.0004(3) 0.0027(3)
Br2 0.0526(5) 0.0604(5) 0.0508(5) -0.0021(4) -0.0054(4) 0.0042(4)
N1 0.026(3) 0.023(2) 0.023(2) 0.0007(18) 0.0007(19) 0.001(2)
N6 0.037(3) 0.027(3) 0.023(2) 0.0002(19) 0.001(2) 0.006(2)
N2 0.030(3) 0.026(2) 0.032(3) 0.003(2) 0.002(2) 0.007(2)
N4 0.035(3) 0.021(2) 0.028(2) -0.0011(19) 0.002(2) 0.002(2)
N5 0.028(3) 0.027(3) 0.029(2) -0.005(2) -0.001(2) -0.001(2)
N3 0.041(3) 0.022(2) 0.031(3) 0.001(2) 0.005(2) 0.005(2)
O2 0.062(4) 0.084(5) 0.047(3) 0.020(3) -0.003(3) 0.004(4)
C1 0.031(3) 0.024(3) 0.027(3) 0.000(2) 0.002(2) 0.004(2)
C4 0.031(3) 0.030(3) 0.025(3) -0.001(2) -0.003(2) -0.001(3)
C2 0.037(4) 0.029(3) 0.037(3) -0.004(3) 0.005(3) 0.007(3)
C5 0.024(3) 0.023(3) 0.028(3) 0.004(2) 0.002(2) -0.003(2)
C21 0.025(3) 0.031(3) 0.032(3) -0.008(2) 0.003(2) 0.003(2)
C15 0.033(3) 0.028(3) 0.024(3) -0.003(2) 0.005(2) 0.007(3)
C23 0.032(3) 0.029(3) 0.026(3) 0.001(2) 0.001(2) 0.011(3)
O1 0.054(4) 0.064(4) 0.092(5) 0.004(4) 0.012(4) 0.005(3)
C6 0.032(3) 0.031(3) 0.037(3) 0.004(3) -0.003(3) 0.008(3)
C16 0.028(3) 0.031(3) 0.033(3) -0.004(2) 0.004(3) 0.002(3)
C8 0.033(3) 0.029(3) 0.033(3) 0.007(2) 0.005(3) 0.011(3)
C13 0.041(4) 0.026(3) 0.030(3) 0.006(2) 0.011(3) 0.010(3)
C24 0.041(4) 0.035(3) 0.027(3) 0.003(3) 0.000(3) 0.009(3)
C7 0.035(3) 0.022(3) 0.030(3) 0.002(2) 0.004(2) 0.005(2)
C3 0.038(4) 0.037(3) 0.031(3) -0.011(3) 0.000(3) 0.003(3)
C9 0.034(4) 0.033(3) 0.041(4) 0.005(3) 0.001(3) 0.012(3)
C26 0.033(4) 0.037(4) 0.042(4) 0.003(3) 0.009(3) -0.002(3)
C27 0.030(3) 0.038(3) 0.032(3) 0.000(3) 0.002(3) 0.003(3)
C12 0.051(4) 0.026(3) 0.045(4) 0.008(3) 0.013(3) 0.010(3)
C20 0.041(4) 0.048(4) 0.030(3) -0.002(3) -0.001(3) -0.001(3)
C22 0.038(4) 0.034(3) 0.031(3) 0.006(3) -0.006(3) 0.004(3)
C10 0.058(5) 0.042(4) 0.037(3) 0.012(3) 0.008(3) 0.028(4)
C17 0.038(4) 0.030(3) 0.048(4) -0.004(3) 0.004(3) 0.000(3)
C25 0.043(4) 0.029(3) 0.043(4) 0.007(3) 0.018(3) 0.003(3)
C11 0.058(5) 0.031(3) 0.044(4) 0.012(3) 0.017(3) 0.018(3)
C14 0.056(5) 0.024(3) 0.043(4) 0.005(3) -0.004(3) -0.006(3)
C19 0.042(4) 0.061(5) 0.039(4) -0.015(4) -0.004(3) -0.002(4)
C18 0.039(4) 0.038(4) 0.054(4) -0.017(3) 0.001(3) -0.006(3)

loop_
_atom_type_symbol
_atom_type_description
_atom_type_scat_dispersion_real
_atom_type_scat_dispersion_imag
_atom_type_scat_source
C C 0.0033 0.0016 'International Tables Vol C Tables 4.2.6.8 and 6.1.1.4'
H H 0.0000 0.0000 'International Tables Vol C Tables 4.2.6.8 and 6.1.1.4'
Br Br -0.2901 2.4595 'International Tables Vol C Tables 4.2.6.8 and 6.1.1.4'
N N 0.0061 0.0033 'International Tables Vol C Tables 4.2.6.8 and 6.1.1.4'
Ni Ni 0.3393 1.1124 'International Tables Vol C Tables 4.2.6.8 and 6.1.1.4'
O O 0.0106 0.0060 'International Tables Vol C Tables 4.2.6.8 and 6.1.1.4'

loop_
_geom_angle_atom_site_label_1
_geom_angle_atom_site_label_2
_geom_angle_atom_site_label_3
_geom_angle
_geom_angle_site_symmetry_1
_geom_angle_site_symmetry_3
_geom_angle_publ_flag
N1 Ni1 N6 92.3(2) . . ?
C15 Ni1 N1 163.5(2) . . ?
C15 Ni1 N6 93.4(2) . . ?
C7 Ni1 N1 91.1(2) . . ?
C7 Ni1 N6 160.3(3) . . ?
C7 Ni1 C15 88.8(3) . . ?
C1 N1 Ni1 115.8(4) . . ?
C1 N1 C5 117.7(5) . . ?
C5 N1 Ni1 126.0(4) . . ?
C23 N6 Ni1 126.4(4) . . ?
C23 N6 C27 116.5(5) . . ?
C27 N6 Ni1 116.7(4) . . ?
C8 N2 C6 125.0(5) . . ?
C7 N2 C6 123.7(5) . . ?
C7 N2 C8 111.2(5) . . ?
C15 N4 C16 111.3(5) . . ?
C15 N4 C14 127.9(5) . . ?
C16 N4 C14 120.1(5) . . ?
C21 N5 C22 122.1(5) . . ?
C15 N5 C21 111.5(5) . . ?
C15 N5 C22 124.1(5) . . ?
C13 N3 C14 122.3(5) . . ?
C7 N3 C13 110.7(5) . . ?
C7 N3 C14 127.0(5) . . ?
H2A O2 H2B 109.5 . . ?
N1 C1 H1 118.6 . . ?
N1 C1 C2 122.7(6) . . ?
C2 C1 H1 118.6 . . ?
C5 C4 H4 120.1 . . ?
C3 C4 H4 120.1 . . ?
C3 C4 C5 119.8(6) . . ?
C1 C2 H2 120.4 . . ?
C1 C2 C3 119.2(6) . . ?
C3 C2 H2 120.4 . . ?
N1 C5 C4 122.1(6) . . ?
N1 C5 C6 116.8(5) . . ?
C4 C5 C6 121.1(5) . . ?
C16 C21 N5 105.4(5) . . ?
C20 C21 N5 132.8(6) . . ?
C20 C21 C16 121.7(6) . . ?
N4 C15 Ni1 129.9(4) . . ?
N5 C15 Ni1 124.5(4) . . ?
N5 C15 N4 105.4(5) . . ?
N6 C23 C24 122.2(6) . . ?
N6 C23 C22 118.1(5) . . ?
C24 C23 C22 119.6(6) . . ?
H1A O1 H1B 109.4 . . ?
N2 C6 C5 110.7(5) . . ?
N2 C6 H6A 109.5 . . ?
N2 C6 H6B 109.5 . . ?
C5 C6 H6A 109.5 . . ?
C5 C6 H6B 109.5 . . ?
H6A C6 H6B 108.1 . . ?
N4 C16 C21 106.3(5) . . ?
N4 C16 C17 132.0(6) . . ?
C21 C16 C17 121.6(6) . . ?
C13 C8 N2 105.3(5) . . ?
C13 C8 C9 122.6(6) . . ?
C9 C8 N2 132.0(6) . . ?
N3 C13 C12 130.8(6) . . ?
C8 C13 N3 107.1(5) . . ?
C8 C13 C12 122.0(6) . . ?
C23 C24 H24 119.8 . . ?
C25 C24 C23 120.5(6) . . ?
C25 C24 H24 119.8 . . ?
N2 C7 Ni1 122.8(4) . . ?
N3 C7 Ni1 131.6(5) . . ?
N3 C7 N2 105.5(5) . . ?
C4 C3 C2 118.4(6) . . ?
C4 C3 H3 120.8 . . ?
C2 C3 H3 120.8 . . ?
C8 C9 H9 122.0 . . ?
C8 C9 C10 116.0(6) . . ?
C10 C9 H9 122.0 . . ?
C27 C26 H26 120.4 . . ?
C27 C26 C25 119.2(6) . . ?
C25 C26 H26 120.4 . . ?
N6 C27 C26 123.5(6) . . ?
N6 C27 H27 118.2 . . ?
C26 C27 H27 118.2 . . ?
C13 C12 H12 122.3 . . ?
C11 C12 C13 115.4(7) . . ?
C11 C12 H12 122.3 . . ?
C21 C20 H20 121.6 . . ?
C19 C20 C21 116.8(7) . . ?
C19 C20 H20 121.6 . . ?
N5 C22 C23 115.0(5) . . ?
N5 C22 H22A 107(4) . . ?
N5 C22 H22B 105(5) . . ?
C23 C22 H22A 108(4) . . ?
C23 C22 H22B 110(5) . . ?
H22A C22 H22B 112(6) . . ?
C9 C10 H10 119.3 . . ?
C9 C10 C11 121.5(6) . . ?
C11 C10 H10 119.3 . . ?
C16 C17 H17 122.1 . . ?
C16 C17 C18 115.8(7) . . ?
C18 C17 H17 122.1 . . ?
C24 C25 C26 118.1(6) . . ?
C24 C25 H25 121.0 . . ?
C26 C25 H25 121.0 . . ?
C12 C11 C10 122.5(6) . . ?
C12 C11 H11 118.7 . . ?
C10 C11 H11 118.7 . . ?
N4 C14 H14A 109.3 . . ?
N4 C14 H14B 109.3 . . ?
N3 C14 N4 111.8(5) . . ?
N3 C14 H14A 109.3 . . ?
N3 C14 H14B 109.3 . . ?
H14A C14 H14B 107.9 . . ?
C20 C19 H19 118.8 . . ?
C20 C19 C18 122.4(7) . . ?
C18 C19 H19 118.8 . . ?
C17 C18 H18 119.2 . . ?
C19 C18 C17 121.6(7) . . ?
C19 C18 H18 119.2 . . ?

loop_
_geom_bond_atom_site_label_1
_geom_bond_atom_site_label_2
_geom_bond_distance
_geom_bond_site_symmetry_2
_geom_bond_publ_flag
Ni1 N1 1.959(5) . ?
Ni1 N6 1.962(5) . ?
Ni1 C15 1.865(6) . ?
Ni1 C7 1.860(6) . ?
N1 C1 1.350(8) . ?
N1 C5 1.351(7) . ?
N6 C23 1.360(7) . ?
N6 C27 1.360(8) . ?
N2 C6 1.470(8) . ?
N2 C8 1.400(8) . ?
N2 C7 1.353(8) . ?
N4 C15 1.355(8) . ?
N4 C16 1.387(8) . ?
N4 C14 1.453(8) . ?
N5 C21 1.395(7) . ?
N5 C15 1.351(8) . ?
N5 C22 1.451(8) . ?
N3 C13 1.389(8) . ?
N3 C7 1.350(7) . ?
N3 C14 1.438(8) . ?
O2 H2A 0.8496 . ?
O2 H2B 0.8499 . ?
C1 H1 0.9300 . ?
C1 C2 1.378(8) . ?
C4 H4 0.9300 . ?
C4 C5 1.385(8) . ?
C4 C3 1.373(9) . ?
C2 H2 0.9300 . ?
C2 C3 1.390(9) . ?
C5 C6 1.485(9) . ?
C21 C16 1.390(9) . ?
C21 C20 1.381(9) . ?
C23 C24 1.379(9) . ?
C23 C22 1.491(9) . ?
O1 H1A 0.8503 . ?
O1 H1B 0.8498 . ?
C6 H6A 0.9700 . ?
C6 H6B 0.9700 . ?
C16 C17 1.393(9) . ?
C8 C13 1.373(9) . ?
C8 C9 1.385(9) . ?
C13 C12 1.402(9) . ?
C24 H24 0.9300 . ?
C24 C25 1.375(9) . ?
C3 H3 0.9300 . ?
C9 H9 0.9300 . ?
C9 C10 1.385(9) . ?
C26 H26 0.9300 . ?
C26 C27 1.372(9) . ?
C26 C25 1.383(10) . ?
C27 H27 0.9300 . ?
C12 H12 0.9300 . ?
C12 C11 1.380(10) . ?
C20 H20 0.9300 . ?
C20 C19 1.369(10) . ?
C22 H22A 1.02(7) . ?
C22 H22B 0.89(8) . ?
C10 H10 0.9300 . ?
C10 C11 1.397(11) . ?
C17 H17 0.9300 . ?
C17 C18 1.398(10) . ?
C25 H25 0.9300 . ?
C11 H11 0.9300 . ?
C14 H14A 0.9700 . ?
C14 H14B 0.9700 . ?
C19 H19 0.9300 . ?
C19 C18 1.381(12) . ?
C18 H18 0.9300 . ?

loop_
_twin_individual_id
_twin_individual_mass_fraction_refined
1 0.9902(6)
2 0.0098(6)
